data_2015793
loop_
_publ_author_name
'Agata Bia\/lo\'nska'
'Zbigniew Ciunik'

_publ_section_title
;
 Isomorphous brucinium 4-nitrobenzoate methanol solvate and brucinium
 4-nitrobenzoate dihydrate
;
_journal_coeditor_code GD3069
_journal_issue 2
_journal_name_full 'Acta Crystallographica Section C'
_journal_page_first o120
_journal_page_last o122
_journal_paper_doi 10.1107/S010827010605517X
_journal_volume 63
_journal_year 2007
_chemical_formula_moiety 'C23 H27 N2 O4, C7 H4 N O4, 2.6(H2 O)'
_chemical_formula_sum 'C30 H36.2 N3 O10.6'
_chemical_formula_weight 608.42
_chemical_name_systematic
;
brucinium 4-nitrobenzoate 2.6 hydrate
;
_space_group_IT_number 19
_symmetry_cell_setting orthorhombic
_symmetry_space_group_name_Hall 'P 2ac 2ab'
_symmetry_space_group_name_H-M 'P 21 21 21'
_atom_sites_solution_hydrogens geom
_atom_sites_solution_primary direct
_atom_sites_solution_secondary difmap
_audit_creation_method SHELXL-97
_cell_angle_alpha 90.00
_cell_angle_beta 90.00
_cell_angle_gamma 90.00
_cell_formula_units_Z 4
_cell_length_a 8.075(2)
_cell_length_b 12.464(2)
_cell_length_c 29.994(3)
_cell_measurement_reflns_used 15622
_cell_measurement_temperature 100(2)
_cell_measurement_theta_max 28.51
_cell_measurement_theta_min 3.30
_cell_volume 3018.8(9)
_computing_cell_refinement 'CrysAlis RED (Oxford Diffraction, 2001)'
_computing_data_collection 'CrysAlis CCD (Oxford Diffraction, 2001)'
_computing_data_reduction 'CrysAlis RED'
_computing_molecular_graphics 'SHELXTL-NT (Bruker, 1999)'
_computing_publication_material SHELXL97
_computing_structure_refinement 'SHELXL97 (Sheldrick, 1997)'
_computing_structure_solution 'SHELXS97 (Sheldrick, 1990)'
_diffrn_ambient_temperature 100(2)
_diffrn_measured_fraction_theta_full 0.994
_diffrn_measured_fraction_theta_max 0.994
_diffrn_measurement_device_type 'Kuma KM-4 CCD'
_diffrn_measurement_method '\w scan'
_diffrn_radiation_monochromator graphite
_diffrn_radiation_source 'fine-focus sealed tube'
_diffrn_radiation_type MoK\a
_diffrn_radiation_wavelength 0.71073
_diffrn_reflns_av_R_equivalents 0.0760
_diffrn_reflns_av_sigmaI/netI 0.0661
_diffrn_reflns_limit_h_max 10
_diffrn_reflns_limit_h_min -10
_diffrn_reflns_limit_k_max 15
_diffrn_reflns_limit_k_min -12
_diffrn_reflns_limit_l_max 35
_diffrn_reflns_limit_l_min -38
_diffrn_reflns_number 20212
_diffrn_reflns_theta_full 27.00
_diffrn_reflns_theta_max 27.00
_diffrn_reflns_theta_min 3.30
_diffrn_standards_decay_% 0
_diffrn_standards_number 0
_exptl_absorpt_coefficient_mu 0.102
_exptl_absorpt_correction_type none
_exptl_crystal_colour 'pale yellow'
_exptl_crystal_density_diffrn 1.339
_exptl_crystal_density_method 'not measured'
_exptl_crystal_description needle
_exptl_crystal_F_000 1288
_exptl_crystal_size_max 0.30
_exptl_crystal_size_mid 0.10
_exptl_crystal_size_min 0.10
_refine_diff_density_max 1.089
_refine_diff_density_min -0.289
_refine_ls_abs_structure_details
;
Toda, F., Tanaka, K., Ueda, H. and Oshima, T. (1985).
Isr. J. Chem., 25, 338-345.
;
_refine_ls_extinction_method none
_refine_ls_goodness_of_fit_ref 1.039
_refine_ls_hydrogen_treatment constr
_refine_ls_matrix_type full
_refine_ls_number_parameters 441
_refine_ls_number_reflns 3716
_refine_ls_number_restraints 313
_refine_ls_restrained_S_all 1.008
_refine_ls_R_factor_all 0.1163
_refine_ls_R_factor_gt 0.0882
_refine_ls_shift/su_max 0.000
_refine_ls_shift/su_mean 0.000
_refine_ls_structure_factor_coef Fsqd
_refine_ls_weighting_details 'calc w=1/[\s^2^(Fo^2^)+(0.1818P)^2^] where P=(Fo^2^+2Fc^2^)/3'
_refine_ls_weighting_scheme calc
_refine_ls_wR_factor_gt 0.2387
_refine_ls_wR_factor_ref 0.2613
_reflns_number_gt 2840
_reflns_number_total 3716
_reflns_threshold_expression I>2sigma(I)
_cod_data_source_file gd3069.cif
_cod_data_source_block supplement
_cod_original_formula_sum 'C30 H36.20 N3 O10.60'
_cod_database_code 2015793
_cod_database_fobs_code 2015793

loop_
_symmetry_equiv_pos_as_xyz
'x, y, z'
'-x+1/2, -y, z+1/2'
'-x, y+1/2, -z+1/2'
'x+1/2, -y+1/2, -z'

loop_
_atom_site_type_symbol
_atom_site_label
_atom_site_fract_x
_atom_site_fract_y
_atom_site_fract_z
_atom_site_U_iso_or_equiv
_atom_site_adp_type
_atom_site_calc_flag
_atom_site_refinement_flags
_atom_site_occupancy
_atom_site_disorder_assembly
_atom_site_disorder_group
O O1 0.2275(5) 1.4548(3) 0.69022(13) 0.0327(9) Uani d . 1 . .
O O2 0.1926(5) 0.8659(3) 0.84444(13) 0.0329(9) Uani d . 1 . .
O O3 0.2456(5) 0.7573(3) 0.77149(14) 0.0332(9) Uani d . 1 . .
O O4 0.1630(6) 1.2669(3) 0.82322(13) 0.0408(11) Uani d . 1 . .
N N1 0.1533(6) 1.1969(3) 0.75340(15) 0.0263(10) Uani d . 1 . .
N N2 0.1899(7) 1.1208(4) 0.60388(16) 0.0372(12) Uani d . 1 . .
H H2 0.1874 1.0651 0.5832 0.045 Uiso calc R 1 . .
C C1 0.1701(6) 1.0351(4) 0.80468(18) 0.0268(11) Uani d . 1 . .
H H1 0.1554 1.0749 0.8314 0.032 Uiso calc R 1 . .
C C2 0.1931(7) 0.9243(4) 0.80566(19) 0.0295(12) Uani d . 1 . .
C C3 0.2182(7) 0.8656(4) 0.7661(2) 0.0300(12) Uani d . 1 . .
C C4 0.2163(7) 0.9175(4) 0.72538(19) 0.0285(12) Uani d . 1 . .
H H4 0.2328 0.8783 0.6986 0.034 Uiso calc R 1 . .
C C5 0.1896(7) 1.0289(4) 0.72404(18) 0.0267(11) Uani d . 1 . .
C C6 0.1695(7) 1.0860(4) 0.76315(18) 0.0254(11) Uani d . 1 . .
C C7 0.1664(7) 1.1007(4) 0.68419(18) 0.0269(12) Uani d . 1 . .
C C8 0.1785(7) 1.2158(4) 0.70563(17) 0.0253(11) Uani d . 1 . .
H H8 0.0886 1.2629 0.6937 0.030 Uiso calc R 1 . .
C C9 0.1798(7) 1.2785(4) 0.78312(19) 0.0293(12) Uani d . 1 . .
C C10 0.2289(8) 1.3863(4) 0.76371(19) 0.0317(13) Uani d . 1 . .
H H10A 0.2983 1.4239 0.7860 0.038 Uiso calc R 1 . .
H H10B 0.1268 1.4293 0.7598 0.038 Uiso calc R 1 . .
C C11 0.3250(7) 1.3865(4) 0.71812(18) 0.0276(12) Uani d . 1 . .
H H11 0.4365 1.4197 0.7226 0.033 Uiso calc R 1 . .
C C12 0.3035(8) 1.4834(5) 0.6487(2) 0.0375(14) Uani d . 1 . .
H H12A 0.4248 1.4890 0.6528 0.045 Uiso calc R 1 . .
H H12B 0.2619 1.5544 0.6390 0.045 Uiso calc R 1 . .
C C13 0.2671(8) 1.4019(5) 0.6132(2) 0.0399(15) Uani d . 1 . .
H H13 0.2060 1.4234 0.5876 0.048 Uiso calc R 1 . .
C C14 0.3181(8) 1.2989(5) 0.61632(19) 0.0367(14) Uani d . 1 . .
C C15 0.2716(9) 1.2150(5) 0.58160(19) 0.0393(15) Uani d . 1 . .
H H15A 0.1950 1.2469 0.5595 0.047 Uiso calc R 1 . .
H H15B 0.3723 1.1908 0.5657 0.047 Uiso calc R 1 . .
C C16 0.0149(8) 1.1418(5) 0.6178(2) 0.0376(14) Uani d . 1 . .
H H16A -0.0639 1.1139 0.5954 0.045 Uiso calc R 1 . .
H H16B -0.0045 1.2196 0.6218 0.045 Uiso calc R 1 . .
C C17 -0.0046(8) 1.0832(5) 0.66144(17) 0.0302(13) Uani d . 1 . .
H H17A -0.0268 1.0060 0.6566 0.036 Uiso calc R 1 . .
H H17B -0.0953 1.1143 0.6795 0.036 Uiso calc R 1 . .
C C18 0.3469(7) 1.2714(4) 0.70058(19) 0.0296(12) Uani d . 1 . .
H H18 0.4229 1.2349 0.7221 0.036 Uiso calc R 1 . .
C C19 0.4244(8) 1.2567(5) 0.6550(2) 0.0351(14) Uani d . 1 . .
H H19 0.5339 1.2941 0.6545 0.042 Uiso calc R 1 . .
C C20 0.4530(7) 1.1354(5) 0.6489(2) 0.0333(13) Uani d . 1 . .
H H20A 0.5201 1.1223 0.6218 0.040 Uiso calc R 1 . .
H H20B 0.5137 1.1062 0.6749 0.040 Uiso calc R 1 . .
C C21 0.2858(8) 1.0804(5) 0.64459(19) 0.0338(14) Uani d . 1 . .
H H21 0.3038 1.0013 0.6415 0.041 Uiso calc R 1 . .
C C22 0.1904(10) 0.9253(6) 0.8856(2) 0.0461(16) Uani d . 1 . .
H H22A 0.1892 0.8752 0.9108 0.069 Uiso calc R 1 . .
H H22B 0.0912 0.9705 0.8867 0.069 Uiso calc R 1 . .
H H22C 0.2894 0.9706 0.8874 0.069 Uiso calc R 1 . .
C C23 0.2738(9) 0.6963(5) 0.7319(2) 0.0407(15) Uani d . 1 . .
H H23A 0.2912 0.6209 0.7398 0.061 Uiso calc R 1 . .
H H23B 0.3722 0.7239 0.7166 0.061 Uiso calc R 1 . .
H H23C 0.1775 0.7024 0.7122 0.061 Uiso calc R 1 . .
O O5 0.0696(13) 1.0510(6) 0.5067(3) 0.0519(18) Uani d PDU 0.60 A 1
O O6 0.1774(10) 0.9369(6) 0.5571(2) 0.0397(16) Uani d PDU 0.60 A 1
O O7 0.2321(13) 0.5573(8) 0.3909(4) 0.037(2) Uani d PDU 0.60 A 1
O O8 0.0255(18) 0.6404(11) 0.3547(5) 0.039(2) Uani d PDU 0.60 A 1
N N3 0.1281(17) 0.6296(9) 0.3854(5) 0.0367(19) Uani d PDU 0.60 A 1
C C24 0.125(2) 0.9614(9) 0.5189(4) 0.047(2) Uani d PDU 0.60 A 1
C C25 0.1165(16) 0.8717(9) 0.4830(4) 0.0371(18) Uani d PU 0.60 A 1
C C26 0.2063(14) 0.7755(9) 0.4905(4) 0.0410(19) Uani d PU 0.60 A 1
H H26 0.2650 0.7652 0.5176 0.049 Uiso calc PR 0.60 A 1
C C27 0.2077(15) 0.6980(9) 0.4585(3) 0.0407(19) Uani d PU 0.60 A 1
H H27 0.2719 0.6348 0.4624 0.049 Uiso calc PR 0.60 A 1
C C28 0.1156(15) 0.7123(9) 0.4206(4) 0.0304(17) Uani d PDU 0.60 A 1
C C29 0.0241(15) 0.8021(11) 0.4131(4) 0.0297(19) Uani d PU 0.60 A 1
H H29 -0.0414 0.8087 0.3870 0.036 Uiso calc PR 0.60 A 1
C C30 0.0285(16) 0.8841(11) 0.4446(4) 0.035(2) Uani d PU 0.60 A 1
H H30 -0.0301 0.9490 0.4392 0.042 Uiso calc PR 0.60 A 1
O O5A -0.0166(19) 1.0242(12) 0.5172(5) 0.056(3) Uiso d PDU 0.40 B 2
O O6A 0.2425(19) 0.9878(11) 0.5381(4) 0.056(3) Uiso d PDU 0.40 B 2
O O7A 0.193(2) 0.5452(14) 0.3921(8) 0.037(3) Uiso d PDU 0.40 B 2
O O8A 0.007(3) 0.6225(18) 0.3563(8) 0.039(3) Uiso d PDU 0.40 B 2
N N3A 0.106(3) 0.6273(14) 0.3878(8) 0.037(2) Uiso d PDU 0.40 B 2
C C24A 0.1177(19) 0.9738(17) 0.5137(7) 0.045(2) Uiso d PDU 0.40 B 2
C C25A 0.1415(17) 0.8885(9) 0.4777(5) 0.039(2) Uiso d PGU 0.40 B 2
C C26A 0.2734(14) 0.8171(9) 0.4756(4) 0.038(2) Uiso d PGU 0.40 B 2
H H26A 0.3645 0.8248 0.4954 0.046 Uiso calc PR 0.40 B 2
C C27A 0.2721(14) 0.7344(8) 0.4445(4) 0.033(2) Uiso d PGU 0.40 B 2
H H27A 0.3622 0.6855 0.4431 0.039 Uiso calc PR 0.40 B 2
C C28A 0.1388(17) 0.7231(11) 0.4156(4) 0.032(2) Uiso d PGDU 0.40 B 2
C C29A 0.0069(15) 0.7946(15) 0.4177(5) 0.032(3) Uiso d PGU 0.40 B 2
H H29A -0.0842 0.7869 0.3979 0.039 Uiso calc PR 0.40 B 2
C C30A 0.0082(15) 0.8773(13) 0.4488(6) 0.036(3) Uiso d PGU 0.40 B 2
H H30A -0.0819 0.9261 0.4502 0.043 Uiso calc PR 0.40 B 2
O O1W -0.1692(15) 1.2066(7) 0.5242(2) 0.068(3) Uani d P 0.60 C 1
H H11W -0.2604 1.1679 0.5245 0.102 Uiso d P 0.60 D 1
H H12W -0.1247 1.2159 0.4974 0.102 Uiso d P 0.60 E 1
O O2W 0.0336(12) 1.3792(7) 0.5055(3) 0.063(3) Uani d P 0.60 F 1
H H21W 0.1311 1.3834 0.4916 0.095 Uiso d P 0.60 G 1
H H22W -0.0076 1.3152 0.5102 0.095 Uiso d P 0.60 H 1
O O3W 0.1396(10) 0.7709(8) 0.6240(3) 0.056(2) Uani d P 0.60 I 1
H H31W 0.1111 0.7724 0.5947 0.084 Uiso d P 0.60 J 1
H H32W 0.0420 0.7650 0.6353 0.084 Uiso d P 0.60 K 1
O O21W 0.056(2) 1.4844(12) 0.5020(5) 0.069(4) Uiso d P 0.40 L 2
O O31W 0.064(2) 0.6852(13) 0.6184(5) 0.075(4) Uiso d P 0.40 M 2

loop_
_atom_site_aniso_label
_atom_site_aniso_U_11
_atom_site_aniso_U_22
_atom_site_aniso_U_33
_atom_site_aniso_U_12
_atom_site_aniso_U_13
_atom_site_aniso_U_23
O1 0.032(2) 0.0275(19) 0.039(2) -0.0005(17) 0.0026(17) 0.0032(17)
O2 0.036(2) 0.029(2) 0.033(2) -0.0003(19) 0.0013(18) 0.0016(17)
O3 0.031(2) 0.0206(19) 0.048(2) 0.0015(16) 0.0074(18) -0.0023(17)
O4 0.057(3) 0.035(2) 0.031(2) -0.012(2) 0.017(2) -0.0082(18)
N1 0.029(2) 0.018(2) 0.032(2) -0.0039(19) 0.0020(19) -0.0039(18)
N2 0.041(3) 0.039(3) 0.032(3) -0.001(2) 0.002(2) -0.009(2)
C1 0.023(3) 0.025(3) 0.032(3) -0.003(2) 0.009(2) -0.013(2)
C2 0.018(3) 0.034(3) 0.036(3) -0.003(2) 0.004(2) -0.008(2)
C3 0.023(3) 0.024(3) 0.043(3) 0.002(2) 0.004(2) -0.004(2)
C4 0.028(3) 0.021(2) 0.036(3) -0.002(2) -0.003(2) -0.013(2)
C5 0.021(3) 0.028(3) 0.031(3) 0.001(2) -0.002(2) -0.011(2)
C6 0.021(3) 0.020(2) 0.035(3) -0.004(2) 0.000(2) -0.008(2)
C7 0.029(3) 0.021(2) 0.030(3) -0.001(2) -0.004(2) -0.005(2)
C8 0.021(3) 0.025(3) 0.030(3) -0.004(2) 0.001(2) -0.005(2)
C9 0.028(3) 0.025(3) 0.035(3) -0.001(2) 0.003(2) -0.012(2)
C10 0.037(3) 0.023(3) 0.035(3) 0.000(2) 0.003(2) -0.006(2)
C11 0.029(3) 0.024(3) 0.030(3) -0.009(2) -0.004(2) -0.004(2)
C12 0.042(4) 0.031(3) 0.040(3) -0.006(3) 0.000(3) 0.005(3)
C13 0.039(3) 0.046(4) 0.034(3) -0.007(3) 0.006(3) 0.008(3)
C14 0.035(3) 0.041(3) 0.035(3) -0.008(3) 0.015(3) 0.000(3)
C15 0.047(4) 0.045(4) 0.027(3) -0.006(3) 0.007(3) -0.002(3)
C16 0.035(3) 0.035(3) 0.042(4) -0.006(3) -0.005(3) -0.012(3)
C17 0.039(3) 0.026(3) 0.025(3) -0.005(3) 0.000(2) -0.010(2)
C18 0.030(3) 0.022(3) 0.036(3) -0.002(2) 0.002(2) -0.003(2)
C19 0.031(3) 0.039(3) 0.035(3) -0.008(3) 0.003(2) -0.004(3)
C20 0.033(3) 0.037(3) 0.030(3) 0.001(3) 0.012(2) -0.007(3)
C21 0.036(3) 0.037(3) 0.028(3) -0.002(3) 0.005(2) -0.011(2)
C22 0.056(4) 0.050(4) 0.032(3) 0.001(3) 0.001(3) 0.002(3)
C23 0.045(4) 0.029(3) 0.048(4) 0.002(3) 0.002(3) -0.008(3)
O5 0.064(4) 0.039(4) 0.052(4) -0.002(4) -0.003(4) -0.010(3)
O6 0.050(4) 0.035(3) 0.034(3) -0.006(3) 0.005(3) -0.007(3)
O7 0.040(5) 0.028(4) 0.042(3) 0.006(4) 0.007(4) -0.005(3)
O8 0.041(4) 0.039(5) 0.036(4) -0.009(4) -0.008(3) -0.008(4)
N3 0.038(4) 0.038(3) 0.034(3) 0.000(3) 0.004(3) -0.006(3)
C24 0.053(4) 0.043(4) 0.045(4) -0.002(3) -0.003(3) -0.005(3)
C25 0.042(3) 0.034(3) 0.035(3) -0.001(3) 0.003(3) -0.005(3)
C26 0.039(4) 0.041(4) 0.043(4) 0.007(3) -0.004(3) -0.006(3)
C27 0.042(4) 0.041(4) 0.040(4) 0.007(3) -0.003(3) -0.006(3)
C28 0.033(3) 0.032(3) 0.027(3) -0.001(3) 0.005(3) -0.007(3)
C29 0.034(4) 0.035(4) 0.020(3) -0.001(3) 0.000(3) -0.001(3)
C30 0.044(4) 0.030(3) 0.032(4) 0.003(3) 0.008(3) 0.002(3)
O1W 0.108(8) 0.065(6) 0.032(4) 0.004(6) -0.028(5) 0.015(4)
O2W 0.061(6) 0.062(6) 0.067(6) 0.001(5) -0.031(5) 0.018(5)
O3W 0.033(4) 0.079(6) 0.057(5) 0.008(4) 0.006(4) -0.006(5)

loop_
_atom_type_symbol
_atom_type_description
_atom_type_scat_dispersion_real
_atom_type_scat_dispersion_imag
_atom_type_scat_source
C C 0.0033 0.0016 'International Tables Vol C Tables 4.2.6.8 and 6.1.1.4'
H H 0.0000 0.0000 'International Tables Vol C Tables 4.2.6.8 and 6.1.1.4'
N N 0.0061 0.0033 'International Tables Vol C Tables 4.2.6.8 and 6.1.1.4'
O O 0.0106 0.0060 'International Tables Vol C Tables 4.2.6.8 and 6.1.1.4'

loop_
_geom_angle_atom_site_label_1
_geom_angle_atom_site_label_2
_geom_angle_atom_site_label_3
_geom_angle
C11 O1 C12 114.9(5)
C2 O2 C22 117.1(4)
C3 O3 C23 116.8(5)
C9 N1 C6 125.1(5)
C9 N1 C8 119.7(4)
C6 N1 C8 110.2(4)
C16 N2 C15 113.7(5)
C16 N2 C21 108.2(5)
C15 N2 C21 112.9(5)
C16 N2 H2 107.2
C15 N2 H2 107.2
C21 N2 H2 107.2
C2 C1 C6 117.9(5)
C2 C1 H1 121.0
C6 C1 H1 121.0
O2 C2 C1 122.9(5)
O2 C2 C3 116.0(5)
C1 C2 C3 121.1(5)
O3 C3 C4 124.3(5)
O3 C3 C2 115.7(5)
C4 C3 C2 120.0(5)
C3 C4 C5 119.3(5)
C3 C4 H4 120.4
C5 C4 H4 120.4
C6 C5 C4 120.2(5)
C6 C5 C7 110.7(4)
C4 C5 C7 129.0(5)
C5 C6 C1 121.5(5)
C5 C6 N1 109.7(5)
C1 C6 N1 128.7(5)
C5 C7 C21 115.7(5)
C5 C7 C17 112.0(5)
C21 C7 C17 101.1(4)
C5 C7 C8 102.1(4)
C21 C7 C8 115.0(4)
C17 C7 C8 111.3(4)
N1 C8 C18 107.0(4)
N1 C8 C7 104.1(4)
C18 C8 C7 115.2(4)
N1 C8 H8 110.1
C18 C8 H8 110.1
C7 C8 H8 110.1
O4 C9 N1 122.4(5)
O4 C9 C10 120.9(5)
N1 C9 C10 116.7(5)
C9 C10 C11 117.6(4)
C9 C10 H10A 107.9
C11 C10 H10A 107.9
C9 C10 H10B 107.9
C11 C10 H10B 107.9
H10A C10 H10B 107.2
O1 C11 C18 114.7(4)
O1 C11 C10 103.8(4)
C18 C11 C10 110.7(4)
O1 C11 H11 109.1
C18 C11 H11 109.1
C10 C11 H11 109.1
O1 C12 C13 111.4(5)
O1 C12 H12A 109.4
C13 C12 H12A 109.4
O1 C12 H12B 109.4
C13 C12 H12B 109.4
H12A C12 H12B 108.0
C14 C13 C12 122.3(6)
C14 C13 H13 118.9
C12 C13 H13 118.9
C13 C14 C15 122.0(6)
C13 C14 C19 123.2(6)
C15 C14 C19 114.8(5)
N2 C15 C14 109.9(5)
N2 C15 H15A 109.7
C14 C15 H15A 109.7
N2 C15 H15B 109.7
C14 C15 H15B 109.7
H15A C15 H15B 108.2
N2 C16 C17 104.9(5)
N2 C16 H16A 110.8
C17 C16 H16A 110.8
N2 C16 H16B 110.8
C17 C16 H16B 110.8
H16A C16 H16B 108.8
C16 C17 C7 102.7(5)
C16 C17 H17A 111.2
C7 C17 H17A 111.2
C16 C17 H17B 111.2
C7 C17 H17B 111.2
H17A C17 H17B 109.1
C19 C18 C8 113.6(5)
C19 C18 C11 118.0(5)
C8 C18 C11 106.6(4)
C19 C18 H18 105.9
C8 C18 H18 105.9
C11 C18 H18 105.9
C18 C19 C14 114.2(5)
C18 C19 C20 106.7(5)
C14 C19 C20 109.3(5)
C18 C19 H19 108.8
C14 C19 H19 108.8
C20 C19 H19 108.8
C21 C20 C19 108.6(5)
C21 C20 H20A 110.0
C19 C20 H20A 110.0
C21 C20 H20B 110.0
C19 C20 H20B 110.0
H20A C20 H20B 108.3
C20 C21 N2 111.7(5)
C20 C21 C7 114.4(4)
N2 C21 C7 104.0(5)
C20 C21 H21 108.9
N2 C21 H21 108.9
C7 C21 H21 108.9
O2 C22 H22A 109.5
O2 C22 H22B 109.5
H22A C22 H22B 109.5
O2 C22 H22C 109.5
H22A C22 H22C 109.5
H22B C22 H22C 109.5
O3 C23 H23A 109.5
O3 C23 H23B 109.5
H23A C23 H23B 109.5
O3 C23 H23C 109.5
H23A C23 H23C 109.5
H23B C23 H23C 109.5
O7 N3 O8 128.8(12)
O7 N3 C28 117.1(11)
O8 N3 C28 114.0(11)
O5 C24 O6 126.9(11)
O5 C24 C25 114.9(8)
O6 C24 C25 118.1(8)
C30 C25 C26 119.7(10)
C30 C25 C24 121.8(10)
C26 C25 C24 118.5(10)
C27 C26 C25 119.5(10)
C27 C26 H26 120.2
C25 C26 H26 120.2
C28 C27 C26 119.2(10)
C28 C27 H27 120.4
C26 C27 H27 120.4
C29 C28 C27 122.6(9)
C29 C28 N3 119.6(10)
C27 C28 N3 117.7(11)
C28 C29 C30 118.7(9)
C28 C29 H29 120.7
C30 C29 H29 120.7
C25 C30 C29 120.2(10)
C25 C30 H30 119.9
C29 C30 H30 119.9
O7A N3A O8A 113.7(18)
O7A N3A C28A 120.4(18)
O8A N3A C28A 125.5(18)
O5A C24A O6A 124.9(17)
O5A C24A C25A 121.1(13)
O6A C24A C25A 114.0(13)
C26A C25A C30A 120.0
C26A C25A C24A 125.1(10)
C30A C25A C24A 114.5(10)
C25A C26A C27A 120.0
C25A C26A H26A 120.0
C27A C26A H26A 120.0
C28A C27A C26A 120.0
C28A C27A H27A 120.0
C26A C27A H27A 120.0
C29A C28A C27A 120.0
C29A C28A N3A 114.1(12)
C27A C28A N3A 124.7(12)
C28A C29A C30A 120.0
C28A C29A H29A 120.0
C30A C29A H29A 120.0
C29A C30A C25A 120.0
C29A C30A H30A 120.0
C25A C30A H30A 120.0
H11W O1W H12W 114.8
H21W O2W H22W 117.6
H31W O3W H32W 98.6
H31W O31W H32W 64.7

loop_
_geom_bond_atom_site_label_1
_geom_bond_atom_site_label_2
_geom_bond_distance
O1 C11 1.430(7)
O1 C12 1.434(7)
O2 C2 1.372(7)
O2 C22 1.441(7)
O3 C3 1.377(7)
O3 C23 1.427(7)
O4 C9 1.219(7)
N1 C9 1.370(7)
N1 C6 1.419(7)
N1 C8 1.466(7)
N2 C16 1.497(8)
N2 C15 1.504(8)
N2 C21 1.531(8)
N2 H2 0.9300
C1 C2 1.395(8)
C1 C6 1.397(8)
C1 H1 0.9500
C2 C3 1.408(8)
C3 C4 1.383(8)
C4 C5 1.405(7)
C4 H4 0.9500
C5 C6 1.381(7)
C5 C7 1.505(8)
C7 C21 1.551(8)
C7 C17 1.556(8)
C7 C8 1.575(7)
C8 C18 1.534(8)
C8 H8 1.0000
C9 C10 1.517(8)
C10 C11 1.572(8)
C10 H10A 0.9900
C10 H10B 0.9900
C11 C18 1.538(7)
C11 H11 1.0000
C12 C13 1.500(9)
C12 H12A 0.9900
C12 H12B 0.9900
C13 C14 1.351(9)
C13 H13 0.9500
C14 C15 1.523(8)
C14 C19 1.536(9)
C15 H15A 0.9900
C15 H15B 0.9900
C16 C17 1.506(9)
C16 H16A 0.9900
C16 H16B 0.9900
C17 H17A 0.9900
C17 H17B 0.9900
C18 C19 1.514(8)
C18 H18 1.0000
C19 C20 1.541(9)
C19 H19 1.0000
C20 C21 1.520(8)
C20 H20A 0.9900
C20 H20B 0.9900
C21 H21 1.0000
C22 H22A 0.9800
C22 H22B 0.9800
C22 H22C 0.9800
C23 H23A 0.9800
C23 H23B 0.9800
C23 H23C 0.9800
O5 C24 1.258(6)
O6 C24 1.258(6)
O7 N3 1.244(5)
O8 N3 1.245(5)
N3 C28 1.479(8)
C24 C25 1.553(16)
C25 C30 1.364(14)
C25 C26 1.418(16)
C26 C27 1.362(15)
C26 H26 0.9500
C27 C28 1.370(15)
C27 H27 0.9500
C28 C29 1.359(14)
C29 C30 1.391(13)
C29 H29 0.9500
C30 H30 0.9500
O5A C24A 1.258(6)
O6A C24A 1.258(6)
O7A N3A 1.243(5)
O8A N3A 1.245(5)
N3A C28A 1.479(9)
C24A C25A 1.53(2)
C25A C26A 1.3900
C25A C30A 1.3900
C26A C27A 1.3900
C26A H26A 0.9500
C27A C28A 1.3900
C27A H27A 0.9500
C28A C29A 1.3900
C29A C30A 1.3900
C29A H29A 0.9500
C30A H30A 0.9500
O1W H11W 0.8803
O1W H12W 0.8891
O2W H21W 0.8930
O2W H22W 0.8757
O3W H31W 0.9080
O3W H32W 0.8615
O21W H21W 1.4303
O31W H31W 1.3522
O31W H32W 1.1299

loop_
_geom_torsion_atom_site_label_1
_geom_torsion_atom_site_label_2
_geom_torsion_atom_site_label_3
_geom_torsion_atom_site_label_4
_geom_torsion
C22 O2 C2 C1 -8.5(8)
C22 O2 C2 C3 171.5(5)
C6 C1 C2 O2 -178.7(5)
C6 C1 C2 C3 1.3(8)
C23 O3 C3 C4 0.1(8)
C23 O3 C3 C2 -179.1(5)
O2 C2 C3 O3 -2.4(7)
C1 C2 C3 O3 177.6(5)
O2 C2 C3 C4 178.3(5)
C1 C2 C3 C4 -1.6(9)
O3 C3 C4 C5 -179.0(5)
C2 C3 C4 C5 0.2(8)
C3 C4 C5 C6 1.5(8)
C3 C4 C5 C7 -173.7(5)
C4 C5 C6 C1 -1.9(8)
C7 C5 C6 C1 174.1(5)
C4 C5 C6 N1 176.9(5)
C7 C5 C6 N1 -7.1(6)
C2 C1 C6 C5 0.5(8)
C2 C1 C6 N1 -178.1(5)
C9 N1 C6 C5 -159.9(5)
C8 N1 C6 C5 -5.2(6)
C9 N1 C6 C1 18.8(9)
C8 N1 C6 C1 173.5(5)
C6 C5 C7 C21 141.0(5)
C4 C5 C7 C21 -43.5(8)
C6 C5 C7 C17 -103.9(5)
C4 C5 C7 C17 71.7(7)
C6 C5 C7 C8 15.3(6)
C4 C5 C7 C8 -169.2(6)
C9 N1 C8 C18 48.2(6)
C6 N1 C8 C18 -108.1(5)
C9 N1 C8 C7 170.6(5)
C6 N1 C8 C7 14.4(6)
C5 C7 C8 N1 -17.3(5)
C21 C7 C8 N1 -143.4(5)
C17 C7 C8 N1 102.4(5)
C5 C7 C8 C18 99.6(5)
C21 C7 C8 C18 -26.5(7)
C17 C7 C8 C18 -140.7(5)
C6 N1 C9 O4 -26.5(9)
C8 N1 C9 O4 -178.9(5)
C6 N1 C9 C10 154.5(5)
C8 N1 C9 C10 2.0(8)
O4 C9 C10 C11 152.6(6)
N1 C9 C10 C11 -28.4(8)
C12 O1 C11 C18 -69.3(6)
C12 O1 C11 C10 169.8(4)
C9 C10 C11 O1 125.3(5)
C9 C10 C11 C18 1.8(7)
C11 O1 C12 C13 87.7(6)
O1 C12 C13 C14 -62.8(8)
C12 C13 C14 C15 176.1(5)
C12 C13 C14 C19 -2.9(9)
C16 N2 C15 C14 75.5(6)
C21 N2 C15 C14 -48.2(7)
C13 C14 C15 N2 -125.1(6)
C19 C14 C15 N2 54.1(7)
C15 N2 C16 C17 -143.0(5)
C21 N2 C16 C17 -16.8(6)
N2 C16 C17 C7 37.6(5)
C5 C7 C17 C16 -167.4(5)
C21 C7 C17 C16 -43.6(5)
C8 C7 C17 C16 79.0(5)
N1 C8 C18 C19 156.4(5)
C7 C8 C18 C19 41.2(7)
N1 C8 C18 C11 -72.0(5)
C7 C8 C18 C11 172.8(4)
O1 C11 C18 C19 58.0(7)
C10 C11 C18 C19 175.0(5)
O1 C11 C18 C8 -71.2(6)
C10 C11 C18 C8 45.8(6)
C8 C18 C19 C14 59.0(7)
C11 C18 C19 C14 -66.8(7)
C8 C18 C19 C20 -61.8(6)
C11 C18 C19 C20 172.4(5)
C13 C14 C19 C18 58.2(8)
C15 C14 C19 C18 -121.0(6)
C13 C14 C19 C20 177.6(6)
C15 C14 C19 C20 -1.6(7)
C18 C19 C20 C21 68.9(6)
C14 C19 C20 C21 -55.1(6)
C19 C20 C21 N2 61.4(6)
C19 C20 C21 C7 -56.4(7)
C16 N2 C21 C20 -134.7(5)
C15 N2 C21 C20 -7.9(6)
C16 N2 C21 C7 -10.8(6)
C15 N2 C21 C7 115.9(5)
C5 C7 C21 C20 -83.8(6)
C17 C7 C21 C20 155.0(5)
C8 C7 C21 C20 35.0(7)
C5 C7 C21 N2 154.2(4)
C17 C7 C21 N2 32.9(5)
C8 C7 C21 N2 -87.1(5)
O5 C24 C25 C30 -11(2)
O6 C24 C25 C30 165.0(13)
O5 C24 C25 C26 167.1(13)
O6 C24 C25 C26 -16(2)
C30 C25 C26 C27 2.1(18)
C24 C25 C26 C27 -176.5(12)
C25 C26 C27 C28 -3.2(18)
C26 C27 C28 C29 1.1(19)
C26 C27 C28 N3 176.4(12)
O7 N3 C28 C29 169.5(13)
O8 N3 C28 C29 -14(2)
O7 N3 C28 C27 -6(2)
O8 N3 C28 C27 171.1(14)
C27 C28 C29 C30 2.1(17)
N3 C28 C29 C30 -173.0(13)
C26 C25 C30 C29 1.2(18)
C24 C25 C30 C29 179.8(12)
C28 C29 C30 C25 -3.3(17)
O5A C24A C25A C26A -169.0(17)
O6A C24A C25A C26A 11(3)
O5A C24A C25A C30A 3(3)
O6A C24A C25A C30A -176.0(16)
C30A C25A C26A C27A 0.0
C24A C25A C26A C27A 172.1(17)
C25A C26A C27A C28A 0.0
C26A C27A C28A C29A 0.0
C26A C27A C28A N3A -167(2)
O7A N3A C28A C29A -161(2)
O8A N3A C28A C29A 26(3)
O7A N3A C28A C27A 6(4)
O8A N3A C28A C27A -166(2)
C27A C28A C29A C30A 0.0
N3A C28A C29A C30A 168.1(18)
C28A C29A C30A C25A 0.0
C26A C25A C30A C29A 0.0
C24A C25A C30A C29A -172.9(15)
